data_4038779
loop_
_publ_author_name
'Sun, Quan-Shun'
'Sun, Jing'
'Pan, Liu-Na'
'Yan, Chao-Guo'

_publ_section_title
;
 Selective Construction of Diverse Polycyclic Spirooxindoles via a
 Three-Component Reaction of Cyclic Mercapto-Substituted \b-Enamino
 Esters, Isatins, and Cyclic 1,3-Diketones.
;
_journal_issue 19
_journal_name_full 'The Journal of organic chemistry'
_journal_page_first 12117
_journal_page_last 12127
_journal_paper_doi 10.1021/acs.joc.0c01290
_journal_volume 85
_journal_year 2020
_chemical_formula_moiety 'C25 H20 N2 O4 S'
_chemical_formula_sum 'C25 H20 N2 O4 S'
_chemical_formula_weight 444.49
_space_group_crystal_system monoclinic
_space_group_IT_number 14
_space_group_name_Hall '-P 2yn'
_space_group_name_H-M_alt 'P 1 21/n 1'
_atom_sites_solution_hydrogens geom
_audit_creation_method SHELXL-2014/7
_cell_angle_alpha 90
_cell_angle_beta 96.003(2)
_cell_angle_gamma 90
_cell_formula_units_Z 4
_cell_length_a 14.2296(8)
_cell_length_b 8.9965(5)
_cell_length_c 20.0891(12)
_cell_measurement_reflns_used 5099
_cell_measurement_temperature 273(2)
_cell_measurement_theta_max 24.46
_cell_measurement_theta_min 2.48
_cell_volume 2557.6(3)
_computing_structure_refinement 'SHELXL-2014/7 (Sheldrick, 2014)'
_diffrn_ambient_temperature 273(2)
_diffrn_measured_fraction_theta_full 0.997
_diffrn_measured_fraction_theta_max 0.997
_diffrn_measurement_device_type 'CCD area detector'
_diffrn_measurement_method 'phi and omega scans'
_diffrn_radiation_source 'fine-focus sealed tube'
_diffrn_radiation_type MoK\a
_diffrn_radiation_wavelength 0.71073
_diffrn_reflns_av_R_equivalents 0.0580
_diffrn_reflns_av_unetI/netI 0.0668
_diffrn_reflns_Laue_measured_fraction_full 0.997
_diffrn_reflns_Laue_measured_fraction_max 0.997
_diffrn_reflns_limit_h_max 17
_diffrn_reflns_limit_h_min -17
_diffrn_reflns_limit_k_max 10
_diffrn_reflns_limit_k_min -11
_diffrn_reflns_limit_l_max 24
_diffrn_reflns_limit_l_min -22
_diffrn_reflns_number 20082
_diffrn_reflns_point_group_measured_fraction_full 0.997
_diffrn_reflns_point_group_measured_fraction_max 0.997
_diffrn_reflns_theta_full 25.242
_diffrn_reflns_theta_max 25.999
_diffrn_reflns_theta_min 2.039
_exptl_absorpt_coefficient_mu 0.157
_exptl_absorpt_correction_T_max 0.7456
_exptl_absorpt_correction_T_min 0.6499
_exptl_absorpt_correction_type multi-scan
_exptl_absorpt_process_details sadabs
_exptl_crystal_colour yellow
_exptl_crystal_density_diffrn 1.154
_exptl_crystal_description block
_exptl_crystal_F_000 928
_exptl_crystal_size_max 0.240
_exptl_crystal_size_mid 0.200
_exptl_crystal_size_min 0.180
_refine_diff_density_max 0.333
_refine_diff_density_min -0.339
_refine_diff_density_rms 0.044
_refine_ls_extinction_method none
_refine_ls_goodness_of_fit_ref 1.031
_refine_ls_hydrogen_treatment constr
_refine_ls_matrix_type full
_refine_ls_number_parameters 291
_refine_ls_number_reflns 5015
_refine_ls_number_restraints 0
_refine_ls_restrained_S_all 1.031
_refine_ls_R_factor_all 0.1125
_refine_ls_R_factor_gt 0.0565
_refine_ls_shift/su_max 0.000
_refine_ls_shift/su_mean 0.000
_refine_ls_structure_factor_coef Fsqd
_refine_ls_weighting_details 'w=1/[\s^2^(Fo^2^)+(0.0642P)^2^+0.6146P] where P=(Fo^2^+2Fc^2^)/3'
_refine_ls_weighting_scheme calc
_refine_ls_wR_factor_gt 0.1239
_refine_ls_wR_factor_ref 0.1448
_reflns_Friedel_coverage 0.000
_reflns_number_gt 2959
_reflns_number_total 5015
_reflns_threshold_expression 'I > 2\s(I)'
_cod_data_source_file jo0c01290_si_002.cif
_cod_data_source_block 3b
_cod_depositor_comments 'Adding full bibliography for 4038776--4038786.cif.'
_cod_original_sg_symbol_H-M 'P 21/n'
_cod_database_code 4038779
_shelx_shelxl_version_number 2014/7
_shelx_space_group_comment
;
The symmetry employed for this shelxl refinement is uniquely defined
by the following loop, which should always be used as a source of
symmetry information in preference to the above space-group names.
They are only intended as comments.
;
_shelx_estimated_absorpt_t_min 0.963
_shelx_estimated_absorpt_t_max 0.972

loop_
_space_group_symop_operation_xyz
'x, y, z'
'-x+1/2, y+1/2, -z+1/2'
'-x, -y, -z'
'x-1/2, -y-1/2, z-1/2'

loop_
_atom_site_label
_atom_site_type_symbol
_atom_site_fract_x
_atom_site_fract_y
_atom_site_fract_z
_atom_site_U_iso_or_equiv
_atom_site_adp_type
_atom_site_occupancy
_atom_site_site_symmetry_order
_atom_site_calc_flag
_atom_site_refinement_flags_posn
_atom_site_refinement_flags_adp
_atom_site_refinement_flags_occupancy
_atom_site_disorder_assembly
_atom_site_disorder_group
C1 C 0.54643(18) 0.1801(3) -0.11319(12) 0.0434(6) Uani 1 1 d . . . . .
C2 C 0.4913(2) 0.1809(3) -0.17414(14) 0.0605(8) Uani 1 1 d . . . . .
H2 H 0.4821 0.0937 -0.1988 0.073 Uiso 1 1 calc R U . . .
C3 C 0.4501(2) 0.3114(4) -0.19794(15) 0.0689(9) Uani 1 1 d . . . . .
H3 H 0.4135 0.3122 -0.2391 0.083 Uiso 1 1 calc R U . . .
C4 C 0.4624(2) 0.4413(4) -0.16150(15) 0.0631(8) Uani 1 1 d . . . . .
H4 H 0.4346 0.5290 -0.1781 0.076 Uiso 1 1 calc R U . . .
C5 C 0.51578(19) 0.4403(3) -0.10094(14) 0.0541(7) Uani 1 1 d . . . . .
H5 H 0.5233 0.5274 -0.0760 0.065 Uiso 1 1 calc R U . . .
C6 C 0.55899(18) 0.3100(3) -0.07612(12) 0.0433(6) Uani 1 1 d . . . . .
C7 C 0.63010(17) 0.1237(2) 0.02425(11) 0.0360(6) Uani 1 1 d . . . . .
H7 H 0.5680 0.1117 0.0405 0.043 Uiso 1 1 calc R U . . .
C8 C 0.63699(17) 0.0126(3) -0.03152(11) 0.0355(6) Uani 1 1 d . . . . .
C9 C 0.68017(17) -0.1251(3) -0.01866(11) 0.0368(6) Uani 1 1 d . . . . .
C10 C 0.6880(2) -0.2269(3) -0.07497(13) 0.0460(7) Uani 1 1 d . . . . .
C11 C 0.7592(2) -0.4437(3) -0.11310(16) 0.0774(10) Uani 1 1 d . . . . .
H11A H 0.7004 -0.4776 -0.1358 0.116 Uiso 1 1 calc R U . . .
H11B H 0.7955 -0.5275 -0.0956 0.116 Uiso 1 1 calc R U . . .
H11C H 0.7939 -0.3906 -0.1440 0.116 Uiso 1 1 calc R U . . .
C12 C 0.81088(19) 0.2912(3) 0.13093(12) 0.0420(6) Uani 1 1 d . . . . .
C13 C 0.8926(2) 0.3758(3) 0.14061(16) 0.0603(8) Uani 1 1 d . . . . .
H13 H 0.9023 0.4430 0.1759 0.072 Uiso 1 1 calc R U . . .
C14 C 0.9591(2) 0.3566(3) 0.0958(2) 0.0713(10) Uani 1 1 d . . . . .
H14 H 1.0138 0.4138 0.1010 0.086 Uiso 1 1 calc R U . . .
C15 C 0.9475(2) 0.2561(4) 0.04381(17) 0.0643(9) Uani 1 1 d . . . . .
C16 C 1.0212(3) 0.2396(5) -0.0055(2) 0.1079(14) Uani 1 1 d . . . . .
H16A H 1.0074 0.1528 -0.0326 0.162 Uiso 1 1 calc R U . . .
H16B H 1.0827 0.2297 0.0186 0.162 Uiso 1 1 calc R U . . .
H16C H 1.0199 0.3259 -0.0337 0.162 Uiso 1 1 calc R U . . .
C17 C 0.86532(19) 0.1693(3) 0.03628(14) 0.0484(7) Uani 1 1 d . . . . .
H17 H 0.8565 0.0996 0.0020 0.058 Uiso 1 1 calc R U . . .
C18 C 0.79789(17) 0.1877(2) 0.07970(11) 0.0350(6) Uani 1 1 d . . . . .
C19 C 0.70531(16) 0.1082(2) 0.08465(10) 0.0327(6) Uani 1 1 d . . . . .
C20 C 0.6682(2) 0.1887(3) 0.14505(12) 0.0415(6) Uani 1 1 d . . . . .
C21 C 0.72296(16) -0.0543(2) 0.09822(11) 0.0340(6) Uani 1 1 d . . . . .
C22 C 0.71517(16) -0.1592(2) 0.04987(11) 0.0353(6) Uani 1 1 d . . . . .
C23 C 0.7452(2) -0.3090(3) 0.07875(13) 0.0463(7) Uani 1 1 d . . . . .
H23A H 0.7961 -0.3503 0.0559 0.056 Uiso 1 1 calc R U . . .
H23B H 0.6926 -0.3781 0.0748 0.056 Uiso 1 1 calc R U . . .
C24 C 0.7785(2) -0.2779(3) 0.15212(13) 0.0504(7) Uani 1 1 d . . . . .
H24A H 0.7431 -0.3371 0.1812 0.060 Uiso 1 1 calc R U . . .
H24B H 0.8452 -0.3004 0.1618 0.060 Uiso 1 1 calc R U . . .
C25 C 0.76052(18) -0.1145(3) 0.16157(12) 0.0427(6) Uani 1 1 d . . . . .
N1 N 0.59254(15) 0.0478(2) -0.09194(9) 0.0463(6) Uani 1 1 d . . . . .
H1 H 0.5924 -0.0206 -0.1218 0.056 Uiso 1 1 calc R U . . .
N2 N 0.73344(16) 0.2910(2) 0.16794(10) 0.0461(6) Uani 1 1 d . . . . .
H2A H 0.7277 0.3490 0.2013 0.055 Uiso 1 1 calc R U . . .
O1 O 0.65311(18) -0.2073(2) -0.13143(10) 0.0814(7) Uani 1 1 d . . . . .
O2 O 0.74060(15) -0.3458(2) -0.05857(9) 0.0620(6) Uani 1 1 d . . . . .
O3 O 0.59249(15) 0.1660(2) 0.16581(9) 0.0596(5) Uani 1 1 d . . . . .
O4 O 0.77688(14) -0.04430(19) 0.21445(8) 0.0587(5) Uani 1 1 d . . . . .
S1 S 0.63905(6) 0.31506(7) -0.00440(3) 0.0571(3) Uani 1 1 d . . . . .

loop_
_atom_site_aniso_label
_atom_site_aniso_U_11
_atom_site_aniso_U_22
_atom_site_aniso_U_33
_atom_site_aniso_U_23
_atom_site_aniso_U_13
_atom_site_aniso_U_12
C1 0.0443(16) 0.0409(16) 0.0434(15) 0.0046(12) -0.0028(13) -0.0039(13)
C2 0.073(2) 0.0556(19) 0.0478(17) 0.0034(14) -0.0169(15) -0.0077(16)
C3 0.070(2) 0.073(2) 0.0567(19) 0.0126(17) -0.0261(16) -0.0032(18)
C4 0.0542(19) 0.061(2) 0.070(2) 0.0109(17) -0.0132(16) 0.0133(16)
C5 0.0533(18) 0.0503(18) 0.0569(18) 0.0039(14) -0.0021(15) 0.0078(14)
C6 0.0439(16) 0.0428(16) 0.0421(15) 0.0040(12) -0.0013(12) 0.0004(13)
C7 0.0417(15) 0.0302(13) 0.0363(13) -0.0007(11) 0.0043(11) -0.0017(11)
C8 0.0366(14) 0.0344(14) 0.0348(13) -0.0013(11) 0.0003(11) -0.0085(11)
C9 0.0456(16) 0.0292(13) 0.0355(13) -0.0028(11) 0.0034(12) -0.0044(11)
C10 0.0600(19) 0.0359(15) 0.0425(17) -0.0067(12) 0.0069(14) -0.0047(14)
C11 0.091(2) 0.062(2) 0.083(2) -0.0338(18) 0.0211(19) 0.0098(18)
C12 0.0525(17) 0.0292(14) 0.0414(15) 0.0015(11) -0.0091(13) -0.0006(12)
C13 0.061(2) 0.0351(16) 0.078(2) -0.0013(14) -0.0219(18) -0.0043(15)
C14 0.050(2) 0.0480(19) 0.112(3) 0.0077(19) -0.009(2) -0.0113(16)
C15 0.0440(19) 0.0538(19) 0.096(2) 0.0131(18) 0.0136(18) -0.0010(15)
C16 0.065(3) 0.109(3) 0.158(4) 0.007(3) 0.049(3) -0.015(2)
C17 0.0499(17) 0.0399(15) 0.0554(17) 0.0003(13) 0.0054(14) -0.0028(14)
C18 0.0429(15) 0.0250(13) 0.0359(13) 0.0020(10) -0.0017(12) 0.0007(11)
C19 0.0415(15) 0.0286(13) 0.0274(12) -0.0015(10) 0.0003(10) 0.0002(11)
C20 0.0542(18) 0.0348(15) 0.0354(14) 0.0025(11) 0.0048(14) 0.0024(13)
C21 0.0419(15) 0.0285(13) 0.0316(13) 0.0026(11) 0.0042(11) -0.0035(11)
C22 0.0363(14) 0.0303(13) 0.0395(14) 0.0013(11) 0.0051(11) -0.0004(11)
C23 0.0568(18) 0.0334(14) 0.0497(16) 0.0038(12) 0.0095(13) -0.0001(13)
C24 0.0631(19) 0.0364(15) 0.0498(17) 0.0073(12) -0.0024(14) 0.0011(13)
C25 0.0513(17) 0.0400(15) 0.0358(14) 0.0069(12) 0.0005(12) -0.0049(13)
N1 0.0674(15) 0.0356(12) 0.0331(12) -0.0056(9) -0.0086(11) -0.0016(11)
N2 0.0647(16) 0.0374(13) 0.0348(12) -0.0095(9) -0.0010(11) -0.0001(11)
O1 0.137(2) 0.0618(14) 0.0405(12) -0.0168(10) -0.0130(13) 0.0223(13)
O2 0.0791(14) 0.0484(12) 0.0581(12) -0.0183(9) 0.0050(10) 0.0154(10)
O3 0.0699(14) 0.0560(13) 0.0573(12) -0.0070(9) 0.0272(11) -0.0023(11)
O4 0.0982(16) 0.0428(11) 0.0320(10) 0.0053(8) -0.0085(10) -0.0041(10)
S1 0.0838(6) 0.0305(4) 0.0509(4) 0.0007(3) -0.0214(4) -0.0008(4)

loop_
_atom_type_symbol
_atom_type_description
_atom_type_scat_dispersion_real
_atom_type_scat_dispersion_imag
_atom_type_scat_source
C C 0.0033 0.0016 'International Tables Vol C Tables 4.2.6.8 and 6.1.1.4'
H H 0.0000 0.0000 'International Tables Vol C Tables 4.2.6.8 and 6.1.1.4'
N N 0.0061 0.0033 'International Tables Vol C Tables 4.2.6.8 and 6.1.1.4'
O O 0.0106 0.0060 'International Tables Vol C Tables 4.2.6.8 and 6.1.1.4'
S S 0.1246 0.1234 'International Tables Vol C Tables 4.2.6.8 and 6.1.1.4'

loop_
_geom_angle_atom_site_label_1
_geom_angle_atom_site_label_2
_geom_angle_atom_site_label_3
_geom_angle
_geom_angle_site_symmetry_1
_geom_angle_site_symmetry_3
_geom_angle_publ_flag
C2 C1 C6 120.0(2) . . ?
C2 C1 N1 118.5(2) . . ?
C6 C1 N1 121.4(2) . . ?
C3 C2 C1 119.6(3) . . ?
C3 C2 H2 120.2 . . ?
C1 C2 H2 120.2 . . ?
C2 C3 C4 120.8(3) . . ?
C2 C3 H3 119.6 . . ?
C4 C3 H3 119.6 . . ?
C5 C4 C3 119.7(3) . . ?
C5 C4 H4 120.2 . . ?
C3 C4 H4 120.2 . . ?
C4 C5 C6 120.6(3) . . ?
C4 C5 H5 119.7 . . ?
C6 C5 H5 119.7 . . ?
C1 C6 C5 119.3(2) . . ?
C1 C6 S1 120.19(19) . . ?
C5 C6 S1 120.0(2) . . ?
C8 C7 C19 115.54(19) . . ?
C8 C7 S1 112.20(16) . . ?
C19 C7 S1 105.58(15) . . ?
C8 C7 H7 107.7 . . ?
C19 C7 H7 107.7 . . ?
S1 C7 H7 107.7 . . ?
N1 C8 C9 122.1(2) . . ?
N1 C8 C7 116.9(2) . . ?
C9 C8 C7 120.7(2) . . ?
C8 C9 C22 117.7(2) . . ?
C8 C9 C10 118.6(2) . . ?
C22 C9 C10 123.7(2) . . ?
O1 C10 O2 121.2(2) . . ?
O1 C10 C9 125.3(2) . . ?
O2 C10 C9 113.4(2) . . ?
O2 C11 H11A 109.5 . . ?
O2 C11 H11B 109.5 . . ?
H11A C11 H11B 109.5 . . ?
O2 C11 H11C 109.5 . . ?
H11A C11 H11C 109.5 . . ?
H11B C11 H11C 109.5 . . ?
C13 C12 C18 121.2(3) . . ?
C13 C12 N2 128.7(2) . . ?
C18 C12 N2 110.1(2) . . ?
C14 C13 C12 117.4(3) . . ?
C14 C13 H13 121.3 . . ?
C12 C13 H13 121.3 . . ?
C15 C14 C13 122.6(3) . . ?
C15 C14 H14 118.7 . . ?
C13 C14 H14 118.7 . . ?
C14 C15 C17 118.7(3) . . ?
C14 C15 C16 121.4(3) . . ?
C17 C15 C16 119.9(3) . . ?
C15 C16 H16A 109.5 . . ?
C15 C16 H16B 109.5 . . ?
H16A C16 H16B 109.5 . . ?
C15 C16 H16C 109.5 . . ?
H16A C16 H16C 109.5 . . ?
H16B C16 H16C 109.5 . . ?
C18 C17 C15 119.7(3) . . ?
C18 C17 H17 120.2 . . ?
C15 C17 H17 120.2 . . ?
C17 C18 C12 120.3(2) . . ?
C17 C18 C19 131.1(2) . . ?
C12 C18 C19 108.6(2) . . ?
C21 C19 C18 109.96(19) . . ?
C21 C19 C7 108.67(18) . . ?
C18 C19 C7 116.42(18) . . ?
C21 C19 C20 112.07(18) . . ?
C18 C19 C20 101.61(19) . . ?
C7 C19 C20 108.01(19) . . ?
O3 C20 N2 126.9(2) . . ?
O3 C20 C19 125.3(2) . . ?
N2 C20 C19 107.8(2) . . ?
C22 C21 C25 111.7(2) . . ?
C22 C21 C19 123.3(2) . . ?
C25 C21 C19 124.6(2) . . ?
C21 C22 C9 122.1(2) . . ?
C21 C22 C23 110.4(2) . . ?
C9 C22 C23 127.5(2) . . ?
C22 C23 C24 104.70(19) . . ?
C22 C23 H23A 110.8 . . ?
C24 C23 H23A 110.8 . . ?
C22 C23 H23B 110.8 . . ?
C24 C23 H23B 110.8 . . ?
H23A C23 H23B 108.9 . . ?
C25 C24 C23 105.1(2) . . ?
C25 C24 H24A 110.7 . . ?
C23 C24 H24A 110.7 . . ?
C25 C24 H24B 110.7 . . ?
C23 C24 H24B 110.7 . . ?
H24A C24 H24B 108.8 . . ?
O4 C25 C21 126.0(2) . . ?
O4 C25 C24 125.9(2) . . ?
C21 C25 C24 108.0(2) . . ?
C8 N1 C1 129.3(2) . . ?
C8 N1 H1 115.3 . . ?
C1 N1 H1 115.3 . . ?
C20 N2 C12 111.9(2) . . ?
C20 N2 H2A 124.1 . . ?
C12 N2 H2A 124.1 . . ?
C10 O2 C11 116.4(2) . . ?
C6 S1 C7 100.08(11) . . ?

loop_
_geom_bond_atom_site_label_1
_geom_bond_atom_site_label_2
_geom_bond_distance
_geom_bond_site_symmetry_2
_geom_bond_publ_flag
C1 C2 1.384(4) . ?
C1 C6 1.387(3) . ?
C1 N1 1.404(3) . ?
C2 C3 1.375(4) . ?
C2 H2 0.9300 . ?
C3 C4 1.380(4) . ?
C3 H3 0.9300 . ?
C4 C5 1.365(4) . ?
C4 H4 0.9300 . ?
C5 C6 1.392(3) . ?
C5 H5 0.9300 . ?
C6 S1 1.741(3) . ?
C7 C8 1.512(3) . ?
C7 C19 1.538(3) . ?
C7 S1 1.824(2) . ?
C7 H7 0.9800 . ?
C8 N1 1.346(3) . ?
C8 C9 1.395(3) . ?
C9 C22 1.447(3) . ?
C9 C10 1.468(3) . ?
C10 O1 1.203(3) . ?
C10 O2 1.327(3) . ?
C11 O2 1.451(3) . ?
C11 H11A 0.9600 . ?
C11 H11B 0.9600 . ?
C11 H11C 0.9600 . ?
C12 C13 1.386(4) . ?
C12 C18 1.386(3) . ?
C12 N2 1.392(3) . ?
C13 C14 1.383(4) . ?
C13 H13 0.9300 . ?
C14 C15 1.378(4) . ?
C14 H14 0.9300 . ?
C15 C17 1.401(4) . ?
C15 C16 1.524(5) . ?
C16 H16A 0.9600 . ?
C16 H16B 0.9600 . ?
C16 H16C 0.9600 . ?
C17 C18 1.372(3) . ?
C17 H17 0.9300 . ?
C18 C19 1.511(3) . ?
C19 C21 1.504(3) . ?
C19 C20 1.552(3) . ?
C20 O3 1.213(3) . ?
C20 N2 1.353(3) . ?
C21 C22 1.350(3) . ?
C21 C25 1.434(3) . ?
C22 C23 1.512(3) . ?
C23 C24 1.526(3) . ?
C23 H23A 0.9700 . ?
C23 H23B 0.9700 . ?
C24 C25 1.507(4) . ?
C24 H24A 0.9700 . ?
C24 H24B 0.9700 . ?
C25 O4 1.237(3) . ?
N1 H1 0.8600 . ?
N2 H2A 0.8600 . ?

loop_
_geom_hbond_atom_site_label_D
_geom_hbond_atom_site_label_H
_geom_hbond_atom_site_label_A
_geom_hbond_distance_DH
_geom_hbond_distance_HA
_geom_hbond_distance_DA
_geom_hbond_angle_DHA
_geom_hbond_site_symmetry_A
N1 H1 O1 0.86 1.91 2.604(3) 137.1 .
N2 H2A O4 0.86 1.95 2.806(3) 171.3 2_655
